data_7014681
loop_
_publ_author_name
'Komuro, Takashi'
'Begum, Rockshana'
'Ono, Rikima'
'Tobita, Hiromi'

_publ_section_title
;
 Synthesis and characterisation of hydrido molybdenum and tungsten
 complexes having a hemilabile tridentate Si,Si,O-ligand: observation
 of stepwise hydrosilylation of a nitrile to form an N-silylimine on
 the metal centre.
;
_journal_issue 10
_journal_name_full 'Dalton transactions (Cambridge, England : 2003)'
_journal_page_first 2348
_journal_page_last 2357
_journal_paper_doi 10.1039/c0dt01047b
_journal_volume 40
_journal_year 2011
_chemical_formula_moiety 'C31 H40 Mo O3 Si2'
_chemical_formula_sum 'C31 H40 Mo O3 Si2'
_chemical_formula_weight 612.75
_chemical_name_systematic
;
?
;
_space_group_IT_number 4
_symmetry_cell_setting monoclinic
_symmetry_Int_Tables_number 4
_symmetry_space_group_name_Hall 'P 2yb'
_symmetry_space_group_name_H-M 'P 1 21 1'
_atom_sites_solution_hydrogens geom
_atom_sites_solution_primary heavy
_atom_sites_solution_secondary difmap
_audit_creation_method SHELXL-97
_cell_angle_alpha 90.00
_cell_angle_beta 95.1177(7)
_cell_angle_gamma 90.00
_cell_formula_units_Z 2
_cell_length_a 10.0607(3)
_cell_length_b 8.3977(4)
_cell_length_c 17.5907(6)
_cell_measurement_reflns_used 10950
_cell_measurement_temperature 150(2)
_cell_measurement_theta_max 27.5
_cell_measurement_theta_min 2.2
_cell_volume 1480.26(10)
_computing_cell_refinement PROCESS-AUTO
_computing_data_collection PROCESS-AUTO
_computing_data_reduction 'teXsan Ver. 1.11'
_computing_molecular_graphics ORTEP-3
_computing_structure_refinement 'SHELXL-97 (Sheldrick, 1997)'
_computing_structure_solution 'DIRDIF99 (PATTY)'
_diffrn_ambient_temperature 150(2)
_diffrn_detector_area_resol_mean 10.00
_diffrn_measured_fraction_theta_full 0.998
_diffrn_measured_fraction_theta_max 0.998
_diffrn_measurement_device_type 'Rigaku RAXIS-RAPID Imaging Plate'
_diffrn_measurement_method \w
_diffrn_radiation_monochromator graphite
_diffrn_radiation_type MoK\a
_diffrn_radiation_wavelength 0.71069
_diffrn_reflns_av_R_equivalents 0.0436
_diffrn_reflns_av_sigmaI/netI 0.0445
_diffrn_reflns_limit_h_max 12
_diffrn_reflns_limit_h_min -13
_diffrn_reflns_limit_k_max 10
_diffrn_reflns_limit_k_min -10
_diffrn_reflns_limit_l_max 19
_diffrn_reflns_limit_l_min -22
_diffrn_reflns_number 13385
_diffrn_reflns_theta_full 27.48
_diffrn_reflns_theta_max 27.48
_diffrn_reflns_theta_min 1.16
_exptl_absorpt_coefficient_mu 0.554
_exptl_absorpt_correction_T_max 0.987242
_exptl_absorpt_correction_T_min 0.912503
_exptl_absorpt_correction_type numerical
_exptl_absorpt_process_details
;
HIGASHI, T. (1999). Shape - Program to obtain Crystal Shape using CCD camera.
Rigaku Corporation, Tokyo, Japan.
HIGASHI, T. (1999). Numabs - Numerical Absorption Correction,
Rigaku Corporation, Tokyo, Japan.
;
_exptl_crystal_colour colorless
_exptl_crystal_density_diffrn 1.375
_exptl_crystal_density_method 'not measured'
_exptl_crystal_description plate
_exptl_crystal_F_000 640
_exptl_crystal_size_max 0.25
_exptl_crystal_size_mid 0.10
_exptl_crystal_size_min 0.05
_refine_diff_density_max 0.657
_refine_diff_density_min -0.602
_refine_diff_density_rms 0.146
_refine_ls_abs_structure_details 'Flack H D (1983), Acta Cryst. A39, 876-881'
_refine_ls_abs_structure_Flack -0.02(4)
_refine_ls_extinction_method none
_refine_ls_goodness_of_fit_ref 1.196
_refine_ls_hydrogen_treatment mixed
_refine_ls_matrix_type full
_refine_ls_number_parameters 349
_refine_ls_number_reflns 6606
_refine_ls_number_restraints 1
_refine_ls_restrained_S_all 1.196
_refine_ls_R_factor_all 0.0491
_refine_ls_R_factor_gt 0.0421
_refine_ls_shift/su_max 0.001
_refine_ls_shift/su_mean 0.000
_refine_ls_structure_factor_coef Fsqd
_refine_ls_weighting_details 'calc w=1/[\s^2^(Fo^2^)+(0.0546P)^2^+2.3734P] where P=(Fo^2^+2Fc^2^)/3'
_refine_ls_weighting_scheme calc
_refine_ls_wR_factor_gt 0.1099
_refine_ls_wR_factor_ref 0.1171
_reflns_number_gt 6134
_reflns_number_total 6606
_reflns_threshold_expression >2\s(I)
_cod_data_source_file C0DT01047B.TXT
_cod_data_source_block compound-1a
_cod_database_code 7014681

loop_
_symmetry_equiv_pos_as_xyz
'x, y, z'
'-x, y+1/2, -z'

loop_
_atom_site_label
_atom_site_type_symbol
_atom_site_fract_x
_atom_site_fract_y
_atom_site_fract_z
_atom_site_U_iso_or_equiv
_atom_site_adp_type
_atom_site_occupancy
_atom_site_symmetry_multiplicity
_atom_site_calc_flag
_atom_site_refinement_flags
_atom_site_disorder_assembly
_atom_site_disorder_group
Mo1 Mo 0.17920(3) 0.49951(4) 0.842921(19) 0.01249(9) Uani 1 1 d . . .
Si1 Si 0.41259(12) 0.45896(14) 0.78342(7) 0.0160(3) Uani 1 1 d . . .
H1 H 0.229(7) 0.496(14) 0.747(4) 0.08(2) Uiso 1 1 d . . .
Si2 Si 0.03307(13) 0.45134(15) 0.70985(7) 0.0151(3) Uani 1 1 d . . .
O1 O -0.0106(4) 0.2090(5) 0.8513(2) 0.0293(9) Uani 1 1 d . . .
O2 O 0.3335(4) 0.2135(5) 0.9202(2) 0.0289(9) Uani 1 1 d . . .
O3 O 0.2683(3) 0.5879(4) 0.63662(19) 0.0146(7) Uani 1 1 d . . .
C1 C 0.0591(5) 0.3170(7) 0.8441(3) 0.0189(11) Uani 1 1 d . . .
C2 C 0.2815(5) 0.3194(7) 0.8892(3) 0.0191(11) Uani 1 1 d . . .
C3 C 0.4279(6) 0.2781(7) 0.7217(4) 0.0292(13) Uani 1 1 d . . .
H2 H 0.3697 0.2901 0.6744 0.044 Uiso 1 1 calc R . .
H3 H 0.4014 0.1832 0.7491 0.044 Uiso 1 1 calc R . .
H4 H 0.5206 0.2667 0.7096 0.044 Uiso 1 1 calc R . .
C4 C 0.5569(5) 0.4399(7) 0.8598(3) 0.0275(12) Uani 1 1 d . . .
H5 H 0.5463 0.3425 0.8894 0.041 Uiso 1 1 calc R . .
H6 H 0.5580 0.5324 0.8939 0.041 Uiso 1 1 calc R . .
H7 H 0.6410 0.4351 0.8358 0.041 Uiso 1 1 calc R . .
C5 C 0.4581(5) 0.6361(6) 0.7237(3) 0.0173(10) Uani 1 1 d . . .
C6 C 0.5691(5) 0.7327(6) 0.7440(3) 0.0207(10) Uani 1 1 d . . .
H8 H 0.6258 0.7075 0.7884 0.025 Uiso 1 1 calc R . .
C7 C 0.5984(5) 0.8649(6) 0.7005(3) 0.0225(11) Uani 1 1 d . . .
H9 H 0.6748 0.9278 0.7152 0.027 Uiso 1 1 calc R . .
C8 C 0.5160(5) 0.9049(6) 0.6356(3) 0.0214(10) Uani 1 1 d . . .
H10 H 0.5359 0.9964 0.6070 0.026 Uiso 1 1 calc R . .
C9 C 0.4048(5) 0.8129(6) 0.6120(3) 0.0167(10) Uani 1 1 d . . .
C10 C 0.3810(4) 0.6814(6) 0.6573(3) 0.0139(9) Uani 1 1 d . . .
C11 C 0.3067(5) 0.8460(6) 0.5431(3) 0.0180(10) Uani 1 1 d . . .
C12 C 0.3352(6) 0.7281(6) 0.4789(3) 0.0235(11) Uani 1 1 d . . .
H11 H 0.4247 0.7481 0.4631 0.035 Uiso 1 1 calc R . .
H12 H 0.2689 0.7430 0.4352 0.035 Uiso 1 1 calc R . .
H13 H 0.3302 0.6187 0.4978 0.035 Uiso 1 1 calc R . .
C13 C 0.3187(5) 1.0158(8) 0.5132(3) 0.0229(10) Uani 1 1 d . . .
H14 H 0.3050 1.0917 0.5541 0.034 Uiso 1 1 calc R . .
H15 H 0.2510 1.0333 0.4704 0.034 Uiso 1 1 calc R . .
H16 H 0.4077 1.0313 0.4959 0.034 Uiso 1 1 calc R . .
C14 C 0.1542(5) 0.6786(6) 0.6145(3) 0.0152(9) Uani 1 1 d . . .
C15 C 0.1675(5) 0.8108(6) 0.5683(3) 0.0174(9) Uani 1 1 d . . .
C16 C 0.0532(5) 0.9007(6) 0.5480(3) 0.0194(10) Uani 1 1 d . . .
H17 H 0.0578 0.9921 0.5165 0.023 Uiso 1 1 calc R . .
C17 C -0.0689(5) 0.8547(6) 0.5745(3) 0.0215(10) Uani 1 1 d . . .
H18 H -0.1473 0.9145 0.5600 0.026 Uiso 1 1 calc R . .
C18 C -0.0761(5) 0.7239(6) 0.6213(3) 0.0183(10) Uani 1 1 d . . .
H19 H -0.1597 0.6961 0.6387 0.022 Uiso 1 1 calc R . .
C19 C 0.0366(5) 0.6302(6) 0.6440(3) 0.0157(9) Uani 1 1 d . . .
C20 C -0.1510(5) 0.4240(7) 0.7222(3) 0.0232(11) Uani 1 1 d . . .
H20 H -0.2014 0.4199 0.6719 0.035 Uiso 1 1 calc R . .
H21 H -0.1827 0.5137 0.7513 0.035 Uiso 1 1 calc R . .
H22 H -0.1640 0.3245 0.7496 0.035 Uiso 1 1 calc R . .
C21 C 0.0778(6) 0.2719(6) 0.6542(3) 0.0250(11) Uani 1 1 d . . .
H23 H 0.0099 0.2552 0.6114 0.037 Uiso 1 1 calc R . .
H24 H 0.0820 0.1781 0.6875 0.037 Uiso 1 1 calc R . .
H25 H 0.1648 0.2886 0.6345 0.037 Uiso 1 1 calc R . .
C22 C 0.1755(5) 0.7836(6) 0.8501(3) 0.0166(9) Uani 1 1 d . . .
C23 C 0.2687(5) 0.7281(6) 0.9100(3) 0.0170(10) Uani 1 1 d . . .
C24 C 0.1973(5) 0.6337(6) 0.9603(3) 0.0193(10) Uani 1 1 d . . .
C25 C 0.0599(5) 0.6326(6) 0.9314(3) 0.0198(10) Uani 1 1 d . . .
C26 C 0.0467(5) 0.7278(7) 0.8638(3) 0.0201(11) Uani 1 1 d . . .
C27 C 0.2044(6) 0.9018(6) 0.7888(3) 0.0238(11) Uani 1 1 d . . .
H26 H 0.1402 0.8870 0.7441 0.036 Uiso 1 1 calc R . .
H27 H 0.2951 0.8847 0.7742 0.036 Uiso 1 1 calc R . .
H28 H 0.1968 1.0103 0.8084 0.036 Uiso 1 1 calc R . .
C28 C 0.4081(6) 0.7911(7) 0.9264(3) 0.0259(12) Uani 1 1 d . . .
H29 H 0.4495 0.8034 0.8784 0.039 Uiso 1 1 calc R . .
H30 H 0.4606 0.7162 0.9596 0.039 Uiso 1 1 calc R . .
H31 H 0.4050 0.8946 0.9519 0.039 Uiso 1 1 calc R . .
C29 C 0.2545(6) 0.5625(7) 1.0343(3) 0.0263(12) Uani 1 1 d . . .
H32 H 0.2470 0.6392 1.0756 0.039 Uiso 1 1 calc R . .
H33 H 0.3486 0.5362 1.0308 0.039 Uiso 1 1 calc R . .
H34 H 0.2051 0.4655 1.0447 0.039 Uiso 1 1 calc R . .
C30 C -0.0537(6) 0.5601(7) 0.9702(3) 0.0304(13) Uani 1 1 d . . .
H35 H -0.0214 0.4666 0.9997 0.046 Uiso 1 1 calc R . .
H36 H -0.1249 0.5279 0.9316 0.046 Uiso 1 1 calc R . .
H37 H -0.0885 0.6386 1.0046 0.046 Uiso 1 1 calc R . .
C31 C -0.0822(6) 0.7869(7) 0.8239(3) 0.0276(12) Uani 1 1 d . . .
H38 H -0.1005 0.8945 0.8420 0.041 Uiso 1 1 calc R . .
H39 H -0.1550 0.7155 0.8351 0.041 Uiso 1 1 calc R . .
H40 H -0.0750 0.7895 0.7687 0.041 Uiso 1 1 calc R . .

loop_
_atom_site_aniso_label
_atom_site_aniso_U_11
_atom_site_aniso_U_22
_atom_site_aniso_U_33
_atom_site_aniso_U_23
_atom_site_aniso_U_13
_atom_site_aniso_U_12
Mo1 0.01267(15) 0.01376(16) 0.01115(15) -0.00081(18) 0.00171(10) -0.00009(19)
Si1 0.0139(5) 0.0174(7) 0.0169(6) 0.0050(4) 0.0020(4) 0.0039(4)
Si2 0.0153(6) 0.0157(6) 0.0144(6) -0.0027(4) 0.0015(5) -0.0022(4)
O1 0.029(2) 0.028(2) 0.031(2) 0.0048(17) 0.0026(18) -0.0103(18)
O2 0.029(2) 0.024(2) 0.033(2) 0.0096(17) 0.0003(18) 0.0003(18)
O3 0.0142(16) 0.0123(16) 0.0172(17) 0.0015(12) 0.0000(13) 0.0025(13)
C1 0.021(3) 0.024(3) 0.012(3) 0.000(2) 0.0027(19) -0.001(2)
C2 0.021(3) 0.023(3) 0.013(3) 0.006(2) 0.003(2) -0.005(2)
C3 0.028(3) 0.026(3) 0.036(3) 0.002(2) 0.013(2) 0.009(2)
C4 0.014(2) 0.042(3) 0.027(3) 0.009(2) 0.0012(19) 0.004(2)
C5 0.015(2) 0.019(3) 0.019(2) 0.0019(19) 0.0076(18) 0.003(2)
C6 0.014(2) 0.026(3) 0.022(3) 0.006(2) -0.0016(19) 0.003(2)
C7 0.018(2) 0.021(3) 0.029(3) 0.005(2) 0.004(2) 0.001(2)
C8 0.021(2) 0.016(2) 0.028(3) 0.002(2) 0.006(2) -0.005(2)
C9 0.017(2) 0.019(2) 0.014(2) 0.0011(18) 0.0031(18) 0.0032(19)
C10 0.0090(19) 0.015(2) 0.017(2) 0.0002(17) 0.0024(16) 0.0012(17)
C11 0.022(2) 0.016(2) 0.016(2) 0.0015(18) 0.0047(19) 0.0013(19)
C12 0.033(3) 0.024(3) 0.014(2) -0.002(2) 0.003(2) 0.004(2)
C13 0.026(2) 0.021(3) 0.021(2) 0.007(2) 0.0012(17) 0.002(2)
C14 0.014(2) 0.017(2) 0.014(2) -0.0010(17) -0.0015(17) 0.0029(18)
C15 0.021(2) 0.016(2) 0.016(2) -0.0006(18) 0.0013(18) 0.0016(19)
C16 0.024(2) 0.020(2) 0.014(2) -0.0023(18) -0.0040(19) 0.003(2)
C17 0.021(2) 0.024(3) 0.019(2) -0.0003(19) -0.0031(19) 0.004(2)
C18 0.014(2) 0.021(2) 0.019(2) -0.0058(19) -0.0009(18) 0.0027(19)
C19 0.020(2) 0.015(2) 0.012(2) -0.0013(18) 0.0016(17) 0.0017(19)
C20 0.018(2) 0.031(3) 0.021(3) 0.000(2) 0.0008(19) -0.009(2)
C21 0.035(3) 0.020(3) 0.019(3) -0.003(2) -0.004(2) 0.000(2)
C22 0.022(2) 0.017(2) 0.012(2) -0.0024(17) 0.0028(18) 0.0028(19)
C23 0.020(3) 0.017(3) 0.015(3) -0.0070(19) 0.004(2) -0.001(2)
C24 0.022(2) 0.021(3) 0.014(2) -0.0050(19) -0.0004(19) -0.003(2)
C25 0.020(2) 0.022(3) 0.017(2) -0.004(2) 0.0049(19) 0.001(2)
C26 0.017(2) 0.022(3) 0.021(3) -0.011(2) 0.001(2) 0.007(2)
C27 0.032(3) 0.020(2) 0.018(2) 0.001(2) 0.002(2) 0.002(2)
C28 0.022(3) 0.029(3) 0.025(3) -0.006(2) -0.005(2) -0.008(2)
C29 0.035(3) 0.033(3) 0.011(2) 0.000(2) 0.001(2) 0.002(2)
C30 0.028(3) 0.039(3) 0.027(3) -0.010(2) 0.014(2) -0.009(2)
C31 0.020(3) 0.033(3) 0.028(3) -0.013(2) -0.004(2) 0.008(2)

loop_
_atom_type_symbol
_atom_type_description
_atom_type_scat_dispersion_real
_atom_type_scat_dispersion_imag
_atom_type_scat_source
C C 0.0033 0.0016 'International Tables Vol C Tables 4.2.6.8 and 6.1.1.4'
H H 0.0000 0.0000 'International Tables Vol C Tables 4.2.6.8 and 6.1.1.4'
O O 0.0106 0.0060 'International Tables Vol C Tables 4.2.6.8 and 6.1.1.4'
Si Si 0.0817 0.0704 'International Tables Vol C Tables 4.2.6.8 and 6.1.1.4'
Mo Mo -1.6832 0.6857 'International Tables Vol C Tables 4.2.6.8 and 6.1.1.4'

loop_
_geom_angle_atom_site_label_1
_geom_angle_atom_site_label_2
_geom_angle_atom_site_label_3
_geom_angle
_geom_angle_site_symmetry_1
_geom_angle_site_symmetry_3
_geom_angle_publ_flag
C1 Mo1 C2 72.2(2) . . ?
C1 Mo1 C25 90.8(2) . . ?
C2 Mo1 C25 111.9(2) . . ?
C1 Mo1 C24 111.56(19) . . ?
C2 Mo1 C24 90.5(2) . . ?
C25 Mo1 C24 35.58(17) . . ?
C1 Mo1 C26 105.9(2) . . ?
C2 Mo1 C26 146.6(2) . . ?
C25 Mo1 C26 35.3(2) . . ?
C24 Mo1 C26 58.53(18) . . ?
C1 Mo1 C23 146.4(2) . . ?
C2 Mo1 C23 104.68(19) . . ?
C25 Mo1 C23 58.60(18) . . ?
C24 Mo1 C23 35.14(18) . . ?
C26 Mo1 C23 57.88(18) . . ?
C1 Mo1 C22 140.4(2) . . ?
C2 Mo1 C22 139.2(2) . . ?
C25 Mo1 C22 58.35(17) . . ?
C24 Mo1 C22 58.28(17) . . ?
C26 Mo1 C22 34.60(18) . . ?
C23 Mo1 C22 34.72(17) . . ?
C1 Mo1 Si1 118.01(16) . . ?
C2 Mo1 Si1 67.59(16) . . ?
C25 Mo1 Si1 147.46(13) . . ?
C24 Mo1 Si1 113.79(13) . . ?
C26 Mo1 Si1 133.26(15) . . ?
C23 Mo1 Si1 89.43(13) . . ?
C22 Mo1 Si1 99.55(12) . . ?
C1 Mo1 Si2 66.37(16) . . ?
C2 Mo1 Si2 118.17(16) . . ?
C25 Mo1 Si2 112.34(13) . . ?
C24 Mo1 Si2 146.57(13) . . ?
C26 Mo1 Si2 89.15(14) . . ?
C23 Mo1 Si2 134.90(13) . . ?
C22 Mo1 Si2 100.75(12) . . ?
Si1 Mo1 Si2 94.08(4) . . ?
C1 Mo1 H1 103(3) . . ?
C2 Mo1 H1 101(3) . . ?
C25 Mo1 H1 147(3) . . ?
C24 Mo1 H1 146(3) . . ?
C26 Mo1 H1 111(3) . . ?
C23 Mo1 H1 111(3) . . ?
C22 Mo1 H1 94(4) . . ?
Si1 Mo1 H1 46(2) . . ?
Si2 Mo1 H1 50(2) . . ?
C3 Si1 C4 104.1(3) . . ?
C3 Si1 C5 106.1(3) . . ?
C4 Si1 C5 104.5(2) . . ?
C3 Si1 Mo1 116.63(19) . . ?
C4 Si1 Mo1 112.12(17) . . ?
C5 Si1 Mo1 112.29(15) . . ?
C3 Si1 H1 94(3) . . ?
C4 Si1 H1 154(2) . . ?
C5 Si1 H1 88(3) . . ?
Mo1 Si1 H1 42(2) . . ?
C21 Si2 C20 104.2(3) . . ?
C21 Si2 C19 107.4(2) . . ?
C20 Si2 C19 103.7(2) . . ?
C21 Si2 Mo1 116.06(18) . . ?
C20 Si2 Mo1 112.54(17) . . ?
C19 Si2 Mo1 112.00(15) . . ?
C10 O3 C14 113.0(3) . . ?
O1 C1 Mo1 174.3(5) . . ?
O2 C2 Mo1 174.5(5) . . ?
Si1 C3 H2 109.5 . . ?
Si1 C3 H3 109.5 . . ?
H2 C3 H3 109.5 . . ?
Si1 C3 H4 109.5 . . ?
H2 C3 H4 109.5 . . ?
H3 C3 H4 109.5 . . ?
Si1 C4 H5 109.5 . . ?
Si1 C4 H6 109.5 . . ?
H5 C4 H6 109.5 . . ?
Si1 C4 H7 109.5 . . ?
H5 C4 H7 109.5 . . ?
H6 C4 H7 109.5 . . ?
C10 C5 C6 115.2(5) . . ?
C10 C5 Si1 122.2(4) . . ?
C6 C5 Si1 122.6(4) . . ?
C7 C6 C5 121.6(5) . . ?
C7 C6 H8 119.2 . . ?
C5 C6 H8 119.2 . . ?
C8 C7 C6 120.2(5) . . ?
C8 C7 H9 119.9 . . ?
C6 C7 H9 119.9 . . ?
C7 C8 C9 121.0(5) . . ?
C7 C8 H10 119.5 . . ?
C9 C8 H10 119.5 . . ?
C8 C9 C10 116.3(4) . . ?
C8 C9 C11 125.8(5) . . ?
C10 C9 C11 117.9(4) . . ?
C9 C10 C5 125.7(5) . . ?
C9 C10 O3 118.1(4) . . ?
C5 C10 O3 116.1(4) . . ?
C9 C11 C13 112.3(4) . . ?
C9 C11 C15 106.2(4) . . ?
C13 C11 C15 112.4(4) . . ?
C9 C11 C12 108.4(4) . . ?
C13 C11 C12 108.6(4) . . ?
C15 C11 C12 108.7(4) . . ?
C11 C12 H11 109.5 . . ?
C11 C12 H12 109.5 . . ?
H11 C12 H12 109.5 . . ?
C11 C12 H13 109.5 . . ?
H11 C12 H13 109.5 . . ?
H12 C12 H13 109.5 . . ?
C11 C13 H14 109.5 . . ?
C11 C13 H15 109.5 . . ?
H14 C13 H15 109.5 . . ?
C11 C13 H16 109.5 . . ?
H14 C13 H16 109.5 . . ?
H15 C13 H16 109.5 . . ?
C15 C14 C19 125.4(4) . . ?
C15 C14 O3 118.5(4) . . ?
C19 C14 O3 116.0(4) . . ?
C14 C15 C16 117.5(5) . . ?
C14 C15 C11 117.4(4) . . ?
C16 C15 C11 125.0(4) . . ?
C15 C16 C17 119.4(5) . . ?
C15 C16 H17 120.3 . . ?
C17 C16 H17 120.3 . . ?
C18 C17 C16 120.7(5) . . ?
C18 C17 H18 119.6 . . ?
C16 C17 H18 119.6 . . ?
C17 C18 C19 122.1(5) . . ?
C17 C18 H19 119.0 . . ?
C19 C18 H19 119.0 . . ?
C14 C19 C18 114.8(4) . . ?
C14 C19 Si2 121.3(4) . . ?
C18 C19 Si2 123.8(4) . . ?
Si2 C20 H20 109.5 . . ?
Si2 C20 H21 109.5 . . ?
H20 C20 H21 109.5 . . ?
Si2 C20 H22 109.5 . . ?
H20 C20 H22 109.5 . . ?
H21 C20 H22 109.5 . . ?
Si2 C21 H23 109.5 . . ?
Si2 C21 H24 109.5 . . ?
H23 C21 H24 109.5 . . ?
Si2 C21 H25 109.5 . . ?
H23 C21 H25 109.5 . . ?
H24 C21 H25 109.5 . . ?
C26 C22 C23 108.5(5) . . ?
C26 C22 C27 125.1(5) . . ?
C23 C22 C27 125.8(5) . . ?
C26 C22 Mo1 72.4(3) . . ?
C23 C22 Mo1 72.6(3) . . ?
C27 C22 Mo1 127.8(3) . . ?
C22 C23 C24 107.8(4) . . ?
C22 C23 C28 124.7(5) . . ?
C24 C23 C28 126.0(5) . . ?
C22 C23 Mo1 72.7(3) . . ?
C24 C23 Mo1 70.8(3) . . ?
C28 C23 Mo1 133.0(4) . . ?
C23 C24 C25 107.9(4) . . ?
C23 C24 C29 125.7(5) . . ?
C25 C24 C29 126.1(5) . . ?
C23 C24 Mo1 74.1(3) . . ?
C25 C24 Mo1 71.8(3) . . ?
C29 C24 Mo1 124.5(4) . . ?
C26 C25 C24 107.9(5) . . ?
C26 C25 C30 125.7(5) . . ?
C24 C25 C30 126.1(5) . . ?
C26 C25 Mo1 74.2(3) . . ?
C24 C25 Mo1 72.6(3) . . ?
C30 C25 Mo1 124.3(4) . . ?
C22 C26 C25 107.9(5) . . ?
C22 C26 C31 125.1(5) . . ?
C25 C26 C31 125.9(5) . . ?
C22 C26 Mo1 73.0(3) . . ?
C25 C26 Mo1 70.5(3) . . ?
C31 C26 Mo1 131.7(4) . . ?
C22 C27 H26 109.5 . . ?
C22 C27 H27 109.5 . . ?
H26 C27 H27 109.5 . . ?
C22 C27 H28 109.5 . . ?
H26 C27 H28 109.5 . . ?
H27 C27 H28 109.5 . . ?
C23 C28 H29 109.5 . . ?
C23 C28 H30 109.5 . . ?
H29 C28 H30 109.5 . . ?
C23 C28 H31 109.5 . . ?
H29 C28 H31 109.5 . . ?
H30 C28 H31 109.5 . . ?
C24 C29 H32 109.5 . . ?
C24 C29 H33 109.5 . . ?
H32 C29 H33 109.5 . . ?
C24 C29 H34 109.5 . . ?
H32 C29 H34 109.5 . . ?
H33 C29 H34 109.5 . . ?
C25 C30 H35 109.5 . . ?
C25 C30 H36 109.5 . . ?
H35 C30 H36 109.5 . . ?
C25 C30 H37 109.5 . . ?
H35 C30 H37 109.5 . . ?
H36 C30 H37 109.5 . . ?
C26 C31 H38 109.5 . . ?
C26 C31 H39 109.5 . . ?
H38 C31 H39 109.5 . . ?
C26 C31 H40 109.5 . . ?
H38 C31 H40 109.5 . . ?
H39 C31 H40 109.5 . . ?

loop_
_geom_bond_atom_site_label_1
_geom_bond_atom_site_label_2
_geom_bond_distance
_geom_bond_site_symmetry_2
_geom_bond_publ_flag
Mo1 C1 1.953(6) . ?
Mo1 C2 1.965(6) . ?
Mo1 C25 2.334(5) . ?
Mo1 C24 2.345(5) . ?
Mo1 C26 2.382(5) . ?
Mo1 C23 2.387(5) . ?
Mo1 C22 2.389(5) . ?
Mo1 Si1 2.6765(13) . ?
Mo1 Si2 2.6815(13) . ?
Mo1 H1 1.80(8) . ?
Si1 C3 1.881(6) . ?
Si1 C4 1.895(5) . ?
Si1 C5 1.900(5) . ?
Si1 H1 1.93(8) . ?
Si2 C21 1.874(5) . ?
Si2 C20 1.897(5) . ?
Si2 C19 1.899(5) . ?
O1 C1 1.160(7) . ?
O2 C2 1.145(7) . ?
O3 C10 1.401(6) . ?
O3 C14 1.403(5) . ?
C3 H2 0.9800 . ?
C3 H3 0.9800 . ?
C3 H4 0.9800 . ?
C4 H5 0.9800 . ?
C4 H6 0.9800 . ?
C4 H7 0.9800 . ?
C5 C10 1.396(7) . ?
C5 C6 1.400(7) . ?
C6 C7 1.395(7) . ?
C6 H8 0.9500 . ?
C7 C8 1.389(8) . ?
C7 H9 0.9500 . ?
C8 C9 1.393(7) . ?
C8 H10 0.9500 . ?
C9 C10 1.394(7) . ?
C9 C11 1.518(7) . ?
C11 C13 1.529(8) . ?
C11 C15 1.534(7) . ?
C11 C12 1.548(7) . ?
C12 H11 0.9800 . ?
C12 H12 0.9800 . ?
C12 H13 0.9800 . ?
C13 H14 0.9800 . ?
C13 H15 0.9800 . ?
C13 H16 0.9800 . ?
C14 C15 1.389(7) . ?
C14 C19 1.394(7) . ?
C15 C16 1.395(7) . ?
C16 C17 1.406(7) . ?
C16 H17 0.9500 . ?
C17 C18 1.379(7) . ?
C17 H18 0.9500 . ?
C18 C19 1.408(7) . ?
C18 H19 0.9500 . ?
C20 H20 0.9800 . ?
C20 H21 0.9800 . ?
C20 H22 0.9800 . ?
C21 H23 0.9800 . ?
C21 H24 0.9800 . ?
C21 H25 0.9800 . ?
C22 C26 1.419(7) . ?
C22 C23 1.425(7) . ?
C22 C27 1.513(7) . ?
C23 C24 1.429(7) . ?
C23 C28 1.502(7) . ?
C24 C25 1.429(7) . ?
C24 C29 1.500(7) . ?
C25 C26 1.429(8) . ?
C25 C30 1.511(7) . ?
C26 C31 1.502(7) . ?
C27 H26 0.9800 . ?
C27 H27 0.9800 . ?
C27 H28 0.9800 . ?
C28 H29 0.9800 . ?
C28 H30 0.9800 . ?
C28 H31 0.9800 . ?
C29 H32 0.9800 . ?
C29 H33 0.9800 . ?
C29 H34 0.9800 . ?
C30 H35 0.9800 . ?
C30 H36 0.9800 . ?
C30 H37 0.9800 . ?
C31 H38 0.9800 . ?
C31 H39 0.9800 . ?
C31 H40 0.9800 . ?

loop_
_geom_torsion_atom_site_label_1
_geom_torsion_atom_site_label_2
_geom_torsion_atom_site_label_3
_geom_torsion_atom_site_label_4
_geom_torsion
_geom_torsion_site_symmetry_1
_geom_torsion_site_symmetry_2
_geom_torsion_site_symmetry_3
_geom_torsion_site_symmetry_4
_geom_torsion_publ_flag
C1 Mo1 Si1 C3 16.8(3) . . . . ?
C2 Mo1 Si1 C3 70.3(3) . . . . ?
C25 Mo1 Si1 C3 166.3(3) . . . . ?
C24 Mo1 Si1 C3 150.4(3) . . . . ?
C26 Mo1 Si1 C3 -141.2(3) . . . . ?
C23 Mo1 Si1 C3 176.5(3) . . . . ?
C22 Mo1 Si1 C3 -150.2(2) . . . . ?
Si2 Mo1 Si1 C3 -48.5(2) . . . . ?
C1 Mo1 Si1 C4 -103.1(3) . . . . ?
C2 Mo1 Si1 C4 -49.6(3) . . . . ?
C25 Mo1 Si1 C4 46.4(3) . . . . ?
C24 Mo1 Si1 C4 30.5(3) . . . . ?
C26 Mo1 Si1 C4 98.9(3) . . . . ?
C23 Mo1 Si1 C4 56.6(2) . . . . ?
C22 Mo1 Si1 C4 89.9(2) . . . . ?
Si2 Mo1 Si1 C4 -168.4(2) . . . . ?
C1 Mo1 Si1 C5 139.6(2) . . . . ?
C2 Mo1 Si1 C5 -166.9(3) . . . . ?
C25 Mo1 Si1 C5 -70.9(3) . . . . ?
C24 Mo1 Si1 C5 -86.9(2) . . . . ?
C26 Mo1 Si1 C5 -18.5(3) . . . . ?
C23 Mo1 Si1 C5 -60.8(2) . . . . ?
C22 Mo1 Si1 C5 -27.4(2) . . . . ?
Si2 Mo1 Si1 C5 74.21(18) . . . . ?
C1 Mo1 Si2 C21 -70.7(3) . . . . ?
C2 Mo1 Si2 C21 -18.6(3) . . . . ?
C25 Mo1 Si2 C21 -151.3(3) . . . . ?
C24 Mo1 Si2 C21 -164.5(3) . . . . ?
C26 Mo1 Si2 C21 -178.5(3) . . . . ?
C23 Mo1 Si2 C21 141.4(3) . . . . ?
C22 Mo1 Si2 C21 148.7(2) . . . . ?
Si1 Mo1 Si2 C21 48.1(2) . . . . ?
C1 Mo1 Si2 C20 49.1(3) . . . . ?
C2 Mo1 Si2 C20 101.3(3) . . . . ?
C25 Mo1 Si2 C20 -31.4(2) . . . . ?
C24 Mo1 Si2 C20 -44.6(3) . . . . ?
C26 Mo1 Si2 C20 -58.7(2) . . . . ?
C23 Mo1 Si2 C20 -98.7(3) . . . . ?
C22 Mo1 Si2 C20 -91.5(2) . . . . ?
Si1 Mo1 Si2 C20 168.0(2) . . . . ?
C1 Mo1 Si2 C19 165.5(2) . . . . ?
C2 Mo1 Si2 C19 -142.4(2) . . . . ?
C25 Mo1 Si2 C19 84.9(2) . . . . ?
C24 Mo1 Si2 C19 71.7(3) . . . . ?
C26 Mo1 Si2 C19 57.7(2) . . . . ?
C23 Mo1 Si2 C19 17.6(2) . . . . ?
C22 Mo1 Si2 C19 24.9(2) . . . . ?
Si1 Mo1 Si2 C19 -75.64(16) . . . . ?
C3 Si1 C5 C10 65.1(5) . . . . ?
C4 Si1 C5 C10 174.8(4) . . . . ?
Mo1 Si1 C5 C10 -63.4(4) . . . . ?
C3 Si1 C5 C6 -116.4(5) . . . . ?
C4 Si1 C5 C6 -6.7(5) . . . . ?
Mo1 Si1 C5 C6 115.0(4) . . . . ?
C10 C5 C6 C7 0.5(7) . . . . ?
Si1 C5 C6 C7 -178.1(4) . . . . ?
C5 C6 C7 C8 0.6(8) . . . . ?
C6 C7 C8 C9 -1.2(8) . . . . ?
C7 C8 C9 C10 0.7(7) . . . . ?
C7 C8 C9 C11 179.0(5) . . . . ?
C8 C9 C10 C5 0.5(7) . . . . ?
C11 C9 C10 C5 -177.9(4) . . . . ?
C8 C9 C10 O3 178.5(4) . . . . ?
C11 C9 C10 O3 0.0(6) . . . . ?
C6 C5 C10 C9 -1.1(7) . . . . ?
Si1 C5 C10 C9 177.5(4) . . . . ?
C6 C5 C10 O3 -179.0(4) . . . . ?
Si1 C5 C10 O3 -0.5(6) . . . . ?
C14 O3 C10 C9 -42.8(6) . . . . ?
C14 O3 C10 C5 135.3(4) . . . . ?
C8 C9 C11 C13 -15.6(7) . . . . ?
C10 C9 C11 C13 162.7(4) . . . . ?
C8 C9 C11 C15 -138.9(5) . . . . ?
C10 C9 C11 C15 39.4(6) . . . . ?
C8 C9 C11 C12 104.4(6) . . . . ?
C10 C9 C11 C12 -77.3(5) . . . . ?
C10 O3 C14 C15 42.0(6) . . . . ?
C10 O3 C14 C19 -135.5(4) . . . . ?
C19 C14 C15 C16 -1.8(7) . . . . ?
O3 C14 C15 C16 -179.0(4) . . . . ?
C19 C14 C15 C11 178.6(4) . . . . ?
O3 C14 C15 C11 1.5(6) . . . . ?
C9 C11 C15 C14 -40.1(6) . . . . ?
C13 C11 C15 C14 -163.4(4) . . . . ?
C12 C11 C15 C14 76.3(5) . . . . ?
C9 C11 C15 C16 140.4(5) . . . . ?
C13 C11 C15 C16 17.2(7) . . . . ?
C12 C11 C15 C16 -103.2(5) . . . . ?
C14 C15 C16 C17 0.0(7) . . . . ?
C11 C15 C16 C17 179.5(5) . . . . ?
C15 C16 C17 C18 1.1(7) . . . . ?
C16 C17 C18 C19 -0.6(8) . . . . ?
C15 C14 C19 C18 2.3(7) . . . . ?
O3 C14 C19 C18 179.6(4) . . . . ?
C15 C14 C19 Si2 -177.5(4) . . . . ?
O3 C14 C19 Si2 -0.3(6) . . . . ?
C17 C18 C19 C14 -1.1(7) . . . . ?
C17 C18 C19 Si2 178.8(4) . . . . ?
C21 Si2 C19 C14 -63.2(5) . . . . ?
C20 Si2 C19 C14 -173.1(4) . . . . ?
Mo1 Si2 C19 C14 65.3(4) . . . . ?
C21 Si2 C19 C18 116.9(4) . . . . ?
C20 Si2 C19 C18 7.1(5) . . . . ?
Mo1 Si2 C19 C18 -114.5(4) . . . . ?
C1 Mo1 C22 C26 6.7(5) . . . . ?
C2 Mo1 C22 C26 -124.9(4) . . . . ?
C25 Mo1 C22 C26 -37.3(3) . . . . ?
C24 Mo1 C22 C26 -79.4(3) . . . . ?
C23 Mo1 C22 C26 -116.6(4) . . . . ?
Si1 Mo1 C22 C26 168.5(3) . . . . ?
Si2 Mo1 C22 C26 72.4(3) . . . . ?
C1 Mo1 C22 C23 123.3(4) . . . . ?
C2 Mo1 C22 C23 -8.3(4) . . . . ?
C25 Mo1 C22 C23 79.3(3) . . . . ?
C24 Mo1 C22 C23 37.3(3) . . . . ?
C26 Mo1 C22 C23 116.6(4) . . . . ?
Si1 Mo1 C22 C23 -74.9(3) . . . . ?
Si2 Mo1 C22 C23 -170.9(3) . . . . ?
C1 Mo1 C22 C27 -114.5(5) . . . . ?
C2 Mo1 C22 C27 113.9(5) . . . . ?
C25 Mo1 C22 C27 -158.5(5) . . . . ?
C24 Mo1 C22 C27 159.5(5) . . . . ?
C26 Mo1 C22 C27 -121.2(6) . . . . ?
C23 Mo1 C22 C27 122.2(6) . . . . ?
Si1 Mo1 C22 C27 47.3(4) . . . . ?
Si2 Mo1 C22 C27 -48.7(4) . . . . ?
C26 C22 C23 C24 1.5(6) . . . . ?
C27 C22 C23 C24 173.0(5) . . . . ?
Mo1 C22 C23 C24 -62.5(3) . . . . ?
C26 C22 C23 C28 -165.2(5) . . . . ?
C27 C22 C23 C28 6.4(8) . . . . ?
Mo1 C22 C23 C28 130.8(5) . . . . ?
C26 C22 C23 Mo1 64.0(3) . . . . ?
C27 C22 C23 Mo1 -124.5(5) . . . . ?
C1 Mo1 C23 C22 -105.8(4) . . . . ?
C2 Mo1 C23 C22 174.4(3) . . . . ?
C25 Mo1 C23 C22 -78.6(3) . . . . ?
C24 Mo1 C23 C22 -116.5(4) . . . . ?
C26 Mo1 C23 C22 -36.8(3) . . . . ?
Si1 Mo1 C23 C22 107.8(3) . . . . ?
Si2 Mo1 C23 C22 12.6(4) . . . . ?
C1 Mo1 C23 C24 10.7(5) . . . . ?
C2 Mo1 C23 C24 -69.0(3) . . . . ?
C25 Mo1 C23 C24 38.0(3) . . . . ?
C26 Mo1 C23 C24 79.7(3) . . . . ?
C22 Mo1 C23 C24 116.5(4) . . . . ?
Si1 Mo1 C23 C24 -135.7(3) . . . . ?
Si2 Mo1 C23 C24 129.1(3) . . . . ?
C1 Mo1 C23 C28 132.5(5) . . . . ?
C2 Mo1 C23 C28 52.8(5) . . . . ?
C25 Mo1 C23 C28 159.8(6) . . . . ?
C24 Mo1 C23 C28 121.8(7) . . . . ?
C26 Mo1 C23 C28 -158.5(6) . . . . ?
C22 Mo1 C23 C28 -121.6(6) . . . . ?
Si1 Mo1 C23 C28 -13.8(5) . . . . ?
Si2 Mo1 C23 C28 -109.0(5) . . . . ?
C22 C23 C24 C25 -0.5(6) . . . . ?
C28 C23 C24 C25 165.9(5) . . . . ?
Mo1 C23 C24 C25 -64.3(3) . . . . ?
C22 C23 C24 C29 -174.9(5) . . . . ?
C28 C23 C24 C29 -8.5(9) . . . . ?
Mo1 C23 C24 C29 121.3(5) . . . . ?
C22 C23 C24 Mo1 63.8(3) . . . . ?
C28 C23 C24 Mo1 -129.8(5) . . . . ?
C1 Mo1 C24 C23 -173.6(3) . . . . ?
C2 Mo1 C24 C23 115.4(3) . . . . ?
C25 Mo1 C24 C23 -115.5(4) . . . . ?
C26 Mo1 C24 C23 -77.7(3) . . . . ?
C22 Mo1 C24 C23 -36.8(3) . . . . ?
Si1 Mo1 C24 C23 49.8(3) . . . . ?
Si2 Mo1 C24 C23 -94.2(3) . . . . ?
C1 Mo1 C24 C25 -58.2(4) . . . . ?
C2 Mo1 C24 C25 -129.1(3) . . . . ?
C26 Mo1 C24 C25 37.8(3) . . . . ?
C23 Mo1 C24 C25 115.5(4) . . . . ?
C22 Mo1 C24 C25 78.7(3) . . . . ?
Si1 Mo1 C24 C25 165.3(3) . . . . ?
Si2 Mo1 C24 C25 21.3(4) . . . . ?
C1 Mo1 C24 C29 63.6(5) . . . . ?
C2 Mo1 C24 C29 -7.3(5) . . . . ?
C25 Mo1 C24 C29 121.8(6) . . . . ?
C26 Mo1 C24 C29 159.6(5) . . . . ?
C23 Mo1 C24 C29 -122.7(6) . . . . ?
C22 Mo1 C24 C29 -159.5(5) . . . . ?
Si1 Mo1 C24 C29 -72.9(5) . . . . ?
Si2 Mo1 C24 C29 143.1(4) . . . . ?
C23 C24 C25 C26 -0.6(6) . . . . ?
C29 C24 C25 C26 173.8(5) . . . . ?
Mo1 C24 C25 C26 -66.4(3) . . . . ?
C23 C24 C25 C30 -174.1(5) . . . . ?
C29 C24 C25 C30 0.3(9) . . . . ?
Mo1 C24 C25 C30 120.1(5) . . . . ?
C23 C24 C25 Mo1 65.8(3) . . . . ?
C29 C24 C25 Mo1 -119.8(5) . . . . ?
C1 Mo1 C25 C26 -117.2(3) . . . . ?
C2 Mo1 C25 C26 171.8(3) . . . . ?
C24 Mo1 C25 C26 115.0(4) . . . . ?
C23 Mo1 C25 C26 77.5(3) . . . . ?
C22 Mo1 C25 C26 36.6(3) . . . . ?
Si1 Mo1 C25 C26 89.4(4) . . . . ?
Si2 Mo1 C25 C26 -52.5(3) . . . . ?
C1 Mo1 C25 C24 127.8(3) . . . . ?
C2 Mo1 C25 C24 56.8(4) . . . . ?
C26 Mo1 C25 C24 -115.0(4) . . . . ?
C23 Mo1 C25 C24 -37.5(3) . . . . ?
C22 Mo1 C25 C24 -78.5(3) . . . . ?
Si1 Mo1 C25 C24 -25.6(4) . . . . ?
Si2 Mo1 C25 C24 -167.5(3) . . . . ?
C1 Mo1 C25 C30 5.6(5) . . . . ?
C2 Mo1 C25 C30 -65.5(5) . . . . ?
C24 Mo1 C25 C30 -122.2(6) . . . . ?
C26 Mo1 C25 C30 122.7(6) . . . . ?
C23 Mo1 C25 C30 -159.7(5) . . . . ?
C22 Mo1 C25 C30 159.3(5) . . . . ?
Si1 Mo1 C25 C30 -147.8(4) . . . . ?
Si2 Mo1 C25 C30 70.3(5) . . . . ?
C23 C22 C26 C25 -1.8(6) . . . . ?
C27 C22 C26 C25 -173.5(5) . . . . ?
Mo1 C22 C26 C25 62.2(3) . . . . ?
C23 C22 C26 C31 166.5(5) . . . . ?
C27 C22 C26 C31 -5.1(8) . . . . ?
Mo1 C22 C26 C31 -129.4(5) . . . . ?
C23 C22 C26 Mo1 -64.1(3) . . . . ?
C27 C22 C26 Mo1 124.3(5) . . . . ?
C24 C25 C26 C22 1.5(6) . . . . ?
C30 C25 C26 C22 175.0(5) . . . . ?
Mo1 C25 C26 C22 -63.8(3) . . . . ?
C24 C25 C26 C31 -166.7(5) . . . . ?
C30 C25 C26 C31 6.8(8) . . . . ?
Mo1 C25 C26 C31 128.0(5) . . . . ?
C24 C25 C26 Mo1 65.3(3) . . . . ?
C30 C25 C26 Mo1 -121.2(5) . . . . ?
C1 Mo1 C26 C22 -175.6(3) . . . . ?
C2 Mo1 C26 C22 102.8(4) . . . . ?
C25 Mo1 C26 C22 116.7(4) . . . . ?
C24 Mo1 C26 C22 78.6(3) . . . . ?
C23 Mo1 C26 C22 37.0(3) . . . . ?
Si1 Mo1 C26 C22 -15.7(4) . . . . ?
Si2 Mo1 C26 C22 -110.5(3) . . . . ?
C1 Mo1 C26 C25 67.7(3) . . . . ?
C2 Mo1 C26 C25 -13.9(5) . . . . ?
C24 Mo1 C26 C25 -38.2(3) . . . . ?
C23 Mo1 C26 C25 -79.8(3) . . . . ?
C22 Mo1 C26 C25 -116.7(4) . . . . ?
Si1 Mo1 C26 C25 -132.4(3) . . . . ?
Si2 Mo1 C26 C25 132.8(3) . . . . ?
C1 Mo1 C26 C31 -53.5(6) . . . . ?
C2 Mo1 C26 C31 -135.1(6) . . . . ?
C25 Mo1 C26 C31 -121.2(7) . . . . ?
C24 Mo1 C26 C31 -159.3(6) . . . . ?
C23 Mo1 C26 C31 159.1(7) . . . . ?
C22 Mo1 C26 C31 122.1(7) . . . . ?
Si1 Mo1 C26 C31 106.4(5) . . . . ?
Si2 Mo1 C26 C31 11.6(6) . . . . ?
